data_4075686
loop_
_publ_author_name
'Lindsell, W. Edward'
'Palmer, Daniel D.'
'Preston, Peter N.'
'Rosair, Georgina M.'
'Jones, Ray V. H.'
'Whitton, Alan J.'

_publ_section_title
;
 Investigations of Benzyl and Aryl Palladium Complexes with Pendant
 Hydroxy Substituents and Their Transformation into Benzolactones on
 Carbonylation
;
_journal_issue 6
_journal_name_full Organometallics
_journal_page_first 1119
_journal_paper_doi 10.1021/om049131p
_journal_volume 24
_journal_year 2005
_chemical_formula_sum 'C54 H52 Cl6 O2 P2 Pd2'
_chemical_formula_weight 1220.40
_chemical_name_systematic
; 
 ? 
;
_space_group_IT_number 13
_symmetry_cell_setting monoclinic
_symmetry_space_group_name_Hall '-P 2yc'
_symmetry_space_group_name_H-M 'P 1 2/c 1'
_atom_sites_solution_hydrogens geom
_atom_sites_solution_primary direct
_atom_sites_solution_secondary difmap
_audit_creation_method SHELXL-97
_cell_angle_alpha 90.00
_cell_angle_beta 106.920(10)
_cell_angle_gamma 90.00
_cell_formula_units_Z 2
_cell_length_a 12.8730(10)
_cell_length_b 10.9950(10)
_cell_length_c 19.490(3)
_cell_measurement_reflns_used 44
_cell_measurement_temperature 160(2)
_cell_measurement_theta_max 22.39
_cell_measurement_theta_min 3.30
_cell_volume 2639.2(5)
_computing_cell_refinement 'Bruker XSCANS'
_computing_data_collection 'Bruker XSCANS'
_computing_data_reduction 'Bruker SHELXTL'
_computing_molecular_graphics 'Bruker SHELXTL'
_computing_publication_material 'Bruker SHELXTL'
_computing_structure_refinement 'SHELXL-97 (Sheldrick, 1997)'
_computing_structure_solution 'SHELXS-97 (Sheldrick, 1990)'
_diffrn_ambient_temperature 160(2)
_diffrn_measured_fraction_theta_full 1.000
_diffrn_measured_fraction_theta_max 1.000
_diffrn_measurement_device_type 'Bruker P4'
_diffrn_measurement_method '\w scans'
_diffrn_radiation_monochromator graphite
_diffrn_radiation_source 'fine-focus sealed tube'
_diffrn_radiation_type MoK\a
_diffrn_radiation_wavelength 0.71073
_diffrn_reflns_av_R_equivalents 0.0393
_diffrn_reflns_av_sigmaI/netI 0.0425
_diffrn_reflns_limit_h_max 15
_diffrn_reflns_limit_h_min -1
_diffrn_reflns_limit_k_max 1
_diffrn_reflns_limit_k_min -13
_diffrn_reflns_limit_l_max 22
_diffrn_reflns_limit_l_min -23
_diffrn_reflns_number 5914
_diffrn_reflns_theta_full 25.00
_diffrn_reflns_theta_max 25.00
_diffrn_reflns_theta_min 2.15
_diffrn_standards_decay_% 0
_diffrn_standards_interval_count 97
_diffrn_standards_number 3
_exptl_absorpt_coefficient_mu 1.086
_exptl_absorpt_correction_T_max 0.7890
_exptl_absorpt_correction_T_min 0.6943
_exptl_absorpt_correction_type psi-scan
_exptl_absorpt_process_details 'North et al., 1968'
_exptl_crystal_colour YELLOW
_exptl_crystal_density_diffrn 1.536
_exptl_crystal_density_method 'not measured'
_exptl_crystal_description NEEDLE
_exptl_crystal_F_000 1232
_exptl_crystal_size_max 0.74
_exptl_crystal_size_mid 0.24
_exptl_crystal_size_min 0.14
_refine_diff_density_max 0.616
_refine_diff_density_min -0.445
_refine_diff_density_rms 0.078
_refine_ls_extinction_method none
_refine_ls_goodness_of_fit_ref 1.035
_refine_ls_hydrogen_treatment mixed
_refine_ls_matrix_type full
_refine_ls_number_parameters 316
_refine_ls_number_reflns 4647
_refine_ls_number_restraints 0
_refine_ls_restrained_S_all 1.035
_refine_ls_R_factor_all 0.0343
_refine_ls_R_factor_gt 0.0292
_refine_ls_shift/su_max 0.001
_refine_ls_shift/su_mean 0.000
_refine_ls_structure_factor_coef Fsqd
_refine_ls_weighting_details 'calc w=1/[\s^2^(Fo^2^)+(0.0273P)^2^+2.3385P] where P=(Fo^2^+2Fc^2^)/3'
_refine_ls_weighting_scheme calc
_refine_ls_wR_factor_gt 0.0721
_refine_ls_wR_factor_ref 0.0754
_reflns_number_gt 4145
_reflns_number_total 4647
_reflns_threshold_expression >2sigma(I)
_cod_data_source_file om049131psi20041109_111226.cif
_cod_data_source_block 4
_cod_depositor_comments
;
The following automatic conversions were performed:

'_symmetry_cell_setting' value 'Monoclinic' changed to 'monoclinic'
according to /home/saulius/struct/CIF-dictionaries/cif_core.dic
dictionary named 'cif_core.dic' version 2.4.1 from
2010-06-29.

'_exptl_absorpt_correction_type' value 'PSI-SCAN'
changed to 'psi-scan' according to
/home/saulius/struct/CIF-dictionaries/cif_core.dic dictionary named
'cif_core.dic' version 2.4.1 from 2010-06-29.

Automatic conversion script
Id: cif_fix_values 1715 2011-07-08 13:25:40Z adriana 
;
_cod_original_sg_symbol_H-M P2/c
_cod_database_code 4075686

loop_
_symmetry_equiv_pos_as_xyz
'x, y, z'
'-x, y, -z+1/2'
'-x, -y, -z'
'x, -y, z-1/2'

loop_
_atom_site_label
_atom_site_type_symbol
_atom_site_fract_x
_atom_site_fract_y
_atom_site_fract_z
_atom_site_U_iso_or_equiv
_atom_site_adp_type
_atom_site_occupancy
_atom_site_symmetry_multiplicity
_atom_site_calc_flag
_atom_site_refinement_flags
_atom_site_disorder_assembly
_atom_site_disorder_group
Pd1 Pd 0.842899(15) 0.624975(18) 1.104578(9) 0.01672(8) Uani 1 1 d . . .
C1 C 0.6786(2) 0.5935(2) 1.08000(14) 0.0204(5) Uani 1 1 d . . .
H1A H 0.6456 0.6507 1.1069 0.025 Uiso 1 1 calc R . .
H1B H 0.6440 0.6064 1.0281 0.025 Uiso 1 1 calc R . .
Cl1 Cl 1.03087(5) 0.68184(7) 1.15207(3) 0.02748(16) Uani 1 1 d . . .
P1 P 0.81391(5) 0.67545(6) 0.99077(3) 0.01749(14) Uani 1 1 d . . .
C2 C 0.66094(19) 0.4663(2) 1.09956(14) 0.0200(5) Uani 1 1 d . . .
C3 C 0.6031(2) 0.3843(3) 1.04728(16) 0.0239(6) Uani 1 1 d . . .
H3 H 0.5797 0.4085 0.9984 0.029 Uiso 1 1 calc R . .
C4 C 0.5796(2) 0.2681(3) 1.06618(17) 0.0303(6) Uani 1 1 d . . .
H4 H 0.5387 0.2142 1.0303 0.036 Uiso 1 1 calc R . .
C5 C 0.6153(2) 0.2301(3) 1.13699(19) 0.0359(7) Uani 1 1 d . . .
H5 H 0.5989 0.1506 1.1499 0.043 Uiso 1 1 calc R . .
C6 C 0.6752(2) 0.3092(3) 1.18873(17) 0.0324(7) Uani 1 1 d . . .
H6 H 0.7013 0.2827 1.2371 0.039 Uiso 1 1 calc R . .
C7 C 0.6975(2) 0.4264(3) 1.17111(14) 0.0235(6) Uani 1 1 d . . .
C8 C 0.7583(2) 0.5141(3) 1.22804(15) 0.0288(6) Uani 1 1 d . . .
H8A H 0.7116 0.5845 1.2305 0.035 Uiso 1 1 calc R . .
H8B H 0.7797 0.4735 1.2754 0.035 Uiso 1 1 calc R . .
O8 O 0.85427(15) 0.55454(19) 1.20954(9) 0.0248(4) Uani 1 1 d . . .
H8 H 0.8940 0.5953 1.2436 0.030 Uiso 1 1 calc R . .
C111 C 0.7352(2) 0.8148(2) 0.96678(14) 0.0214(5) Uani 1 1 d . . .
C112 C 0.6984(2) 0.8748(2) 1.01769(15) 0.0233(6) Uani 1 1 d . . .
H11A H 0.7127 0.8416 1.0645 0.028 Uiso 1 1 calc R . .
C113 C 0.6410(3) 0.9829(3) 1.00116(18) 0.0332(7) Uani 1 1 d . . .
H11B H 0.6160 1.0230 1.0365 0.040 Uiso 1 1 calc R . .
C114 C 0.6202(3) 1.0324(3) 0.93332(19) 0.0371(7) Uani 1 1 d . . .
H11C H 0.5804 1.1060 0.9219 0.044 Uiso 1 1 calc R . .
C115 C 0.6573(3) 0.9747(3) 0.88249(19) 0.0414(8) Uani 1 1 d . . .
H11D H 0.6433 1.0091 0.8360 0.050 Uiso 1 1 calc R . .
C116 C 0.7150(3) 0.8669(3) 0.89843(16) 0.0329(7) Uani 1 1 d . . .
H11E H 0.7409 0.8282 0.8630 0.040 Uiso 1 1 calc R . .
C121 C 0.9323(2) 0.7105(3) 0.96045(14) 0.0207(5) Uani 1 1 d . . .
C122 C 0.9952(2) 0.8113(3) 0.99058(15) 0.0264(6) Uani 1 1 d . . .
H12A H 0.9782 0.8563 1.0275 0.032 Uiso 1 1 calc R . .
C123 C 1.0821(2) 0.8456(3) 0.96676(18) 0.0324(7) Uani 1 1 d . . .
H12B H 1.1244 0.9145 0.9873 0.039 Uiso 1 1 calc R . .
C124 C 1.1079(2) 0.7801(3) 0.91309(17) 0.0336(7) Uani 1 1 d . . .
H12C H 1.1676 0.8042 0.8968 0.040 Uiso 1 1 calc R . .
C125 C 1.0468(2) 0.6799(3) 0.88338(16) 0.0315(7) Uani 1 1 d . . .
H12D H 1.0648 0.6347 0.8469 0.038 Uiso 1 1 calc R . .
C126 C 0.9586(2) 0.6447(3) 0.90657(15) 0.0247(6) Uani 1 1 d . . .
H12E H 0.9164 0.5760 0.8857 0.030 Uiso 1 1 calc R . .
C131 C 0.7391(2) 0.5567(3) 0.93104(13) 0.0198(5) Uani 1 1 d . . .
C132 C 0.7833(2) 0.4393(3) 0.93793(14) 0.0233(6) Uani 1 1 d . . .
H13A H 0.8531 0.4252 0.9706 0.028 Uiso 1 1 calc R . .
C133 C 0.7265(2) 0.3434(3) 0.89762(16) 0.0299(6) Uani 1 1 d . . .
H13B H 0.7582 0.2647 0.9015 0.036 Uiso 1 1 calc R . .
C134 C 0.6232(2) 0.3634(3) 0.85160(16) 0.0306(7) Uani 1 1 d . . .
H13C H 0.5835 0.2978 0.8246 0.037 Uiso 1 1 calc R . .
C135 C 0.5780(2) 0.4786(3) 0.84497(15) 0.0304(7) Uani 1 1 d . . .
H13D H 0.5072 0.4915 0.8135 0.037 Uiso 1 1 calc R . .
C136 C 0.6354(2) 0.5758(3) 0.88397(14) 0.0259(6) Uani 1 1 d . . .
H13E H 0.6043 0.6548 0.8786 0.031 Uiso 1 1 calc R . .
C10 C 0.8439(5) 0.9210(5) 0.2283(3) 0.0860(17) Uani 1 1 d . . .
H10A H 0.8576 0.9430 0.1825 0.103 Uiso 1 1 calc R A 1
H10B H 0.8883 0.8483 0.2475 0.103 Uiso 1 1 calc R A 1
Cl2 Cl 0.70900(19) 0.8844(2) 0.21169(11) 0.0682(5) Uani 0.80 1 d P B 1
Cl3 Cl 0.8863(2) 1.0400(3) 0.28840(16) 0.1063(11) Uani 0.80 1 d P B 1
Cl3A Cl 0.8456(8) 1.0313(10) 0.2518(6) 0.093(3) Uani 0.20 1 d P B 2
Cl2A Cl 0.6508(6) 0.8755(6) 0.2004(4) 0.0523(16) Uani 0.20 1 d P C 2

loop_
_atom_site_aniso_label
_atom_site_aniso_U_11
_atom_site_aniso_U_22
_atom_site_aniso_U_33
_atom_site_aniso_U_23
_atom_site_aniso_U_13
_atom_site_aniso_U_12
Pd1 0.01536(11) 0.02143(12) 0.01350(11) -0.00022(7) 0.00436(8) 0.00026(7)
C1 0.0174(12) 0.0274(14) 0.0178(12) -0.0008(11) 0.0071(10) 0.0012(11)
Cl1 0.0181(3) 0.0420(4) 0.0207(3) 0.0051(3) 0.0030(2) -0.0033(3)
P1 0.0166(3) 0.0210(3) 0.0154(3) 0.0006(3) 0.0054(2) 0.0016(3)
C2 0.0136(11) 0.0239(13) 0.0245(13) -0.0006(11) 0.0086(10) 0.0026(10)
C3 0.0162(12) 0.0284(14) 0.0266(14) -0.0047(11) 0.0055(11) 0.0027(10)
C4 0.0210(13) 0.0264(15) 0.0440(17) -0.0088(13) 0.0100(12) -0.0014(12)
C5 0.0310(16) 0.0228(15) 0.057(2) 0.0045(14) 0.0181(15) -0.0023(13)
C6 0.0290(15) 0.0358(17) 0.0343(16) 0.0123(14) 0.0124(13) 0.0025(13)
C7 0.0182(12) 0.0317(15) 0.0235(13) 0.0017(12) 0.0106(11) -0.0013(11)
C8 0.0253(14) 0.0437(18) 0.0198(13) -0.0004(13) 0.0101(11) -0.0057(13)
O8 0.0214(9) 0.0376(11) 0.0153(9) 0.0000(8) 0.0054(7) -0.0056(8)
C111 0.0212(13) 0.0213(13) 0.0221(13) 0.0014(11) 0.0072(10) 0.0017(11)
C112 0.0247(14) 0.0205(14) 0.0256(14) -0.0002(11) 0.0086(11) -0.0014(11)
C113 0.0350(16) 0.0237(15) 0.0467(18) -0.0012(14) 0.0213(14) 0.0012(13)
C114 0.0354(16) 0.0254(16) 0.053(2) 0.0112(15) 0.0164(15) 0.0109(13)
C115 0.0475(19) 0.0367(18) 0.0399(18) 0.0186(15) 0.0127(15) 0.0118(15)
C116 0.0419(18) 0.0331(17) 0.0266(16) 0.0086(13) 0.0143(13) 0.0103(13)
C121 0.0182(12) 0.0260(14) 0.0191(12) 0.0050(11) 0.0073(10) 0.0028(11)
C122 0.0250(14) 0.0273(15) 0.0276(14) 0.0026(12) 0.0087(11) 0.0028(12)
C123 0.0254(15) 0.0288(15) 0.0426(18) 0.0073(14) 0.0094(13) -0.0038(12)
C124 0.0249(14) 0.0394(18) 0.0427(17) 0.0125(15) 0.0195(13) 0.0039(13)
C125 0.0291(15) 0.0382(17) 0.0327(16) 0.0034(14) 0.0175(13) 0.0100(13)
C126 0.0234(14) 0.0306(15) 0.0209(13) -0.0001(11) 0.0078(11) 0.0026(11)
C131 0.0179(12) 0.0282(14) 0.0148(12) 0.0007(11) 0.0073(10) 0.0008(11)
C132 0.0187(12) 0.0293(15) 0.0214(13) 0.0010(11) 0.0050(10) 0.0003(11)
C133 0.0328(16) 0.0260(15) 0.0337(16) -0.0023(13) 0.0143(13) -0.0037(12)
C134 0.0266(15) 0.0427(18) 0.0238(14) -0.0089(13) 0.0096(12) -0.0101(13)
C135 0.0201(13) 0.0511(19) 0.0201(13) -0.0086(13) 0.0058(11) -0.0006(13)
C136 0.0216(13) 0.0373(16) 0.0194(13) -0.0016(12) 0.0072(10) 0.0059(12)
C10 0.110(4) 0.082(4) 0.059(3) -0.013(3) 0.013(3) 0.040(3)
Cl2 0.0931(14) 0.0697(10) 0.0477(10) -0.0200(8) 0.0297(11) -0.0133(12)
Cl3 0.0870(18) 0.1117(19) 0.127(2) -0.075(2) 0.0414(15) -0.0108(15)
Cl3A 0.078(6) 0.090(7) 0.121(8) 0.016(6) 0.044(5) 0.025(5)
Cl2A 0.077(4) 0.045(3) 0.031(3) -0.006(2) 0.011(3) 0.007(4)

loop_
_atom_type_symbol
_atom_type_description
_atom_type_scat_dispersion_real
_atom_type_scat_dispersion_imag
_atom_type_scat_source
C C 0.0033 0.0016 'International Tables Vol C Tables 4.2.6.8 and 6.1.1.4'
H H 0.0000 0.0000 'International Tables Vol C Tables 4.2.6.8 and 6.1.1.4'
O O 0.0106 0.0060 'International Tables Vol C Tables 4.2.6.8 and 6.1.1.4'
P P 0.1023 0.0942 'International Tables Vol C Tables 4.2.6.8 and 6.1.1.4'
Cl Cl 0.1484 0.1585 'International Tables Vol C Tables 4.2.6.8 and 6.1.1.4'
Pd Pd -0.9988 1.0072 'International Tables Vol C Tables 4.2.6.8 and 6.1.1.4'

loop_
_geom_angle_atom_site_label_1
_geom_angle_atom_site_label_2
_geom_angle_atom_site_label_3
_geom_angle
C1 Pd1 O8 86.66(9)
C1 Pd1 P1 86.95(8)
O8 Pd1 P1 171.56(6)
C1 Pd1 Cl1 169.44(8)
O8 Pd1 Cl1 86.86(5)
P1 Pd1 Cl1 100.24(3)
C2 C1 Pd1 108.84(17)
C2 C1 H1A 109.9
Pd1 C1 H1A 109.9
C2 C1 H1B 109.9
Pd1 C1 H1B 109.9
H1A C1 H1B 108.3
C111 P1 C131 106.68(12)
C111 P1 C121 101.18(12)
C131 P1 C121 106.21(12)
C111 P1 Pd1 112.80(9)
C131 P1 Pd1 111.34(9)
C121 P1 Pd1 117.64(9)
C3 C2 C7 118.3(3)
C3 C2 C1 120.5(2)
C7 C2 C1 121.1(2)
C4 C3 C2 120.7(3)
C4 C3 H3 119.7
C2 C3 H3 119.7
C5 C4 C3 120.5(3)
C5 C4 H4 119.8
C3 C4 H4 119.8
C6 C5 C4 119.3(3)
C6 C5 H5 120.4
C4 C5 H5 120.4
C5 C6 C7 121.1(3)
C5 C6 H6 119.5
C7 C6 H6 119.5
C6 C7 C2 120.1(3)
C6 C7 C8 120.9(3)
C2 C7 C8 118.9(3)
O8 C8 C7 108.0(2)
O8 C8 H8A 110.1
C7 C8 H8A 110.1
O8 C8 H8B 110.1
C7 C8 H8B 110.1
H8A C8 H8B 108.4
C8 O8 Pd1 121.22(15)
C8 O8 H8 109.5
Pd1 O8 H8 114.6
C112 C111 C116 118.6(3)
C112 C111 P1 119.9(2)
C116 C111 P1 121.5(2)
C111 C112 C113 120.8(3)
C111 C112 H11A 119.6
C113 C112 H11A 119.6
C114 C113 C112 120.1(3)
C114 C113 H11B 120.0
C112 C113 H11B 120.0
C115 C114 C113 119.8(3)
C115 C114 H11C 120.1
C113 C114 H11C 120.1
C114 C115 C116 120.6(3)
C114 C115 H11D 119.7
C116 C115 H11D 119.7
C115 C116 C111 120.1(3)
C115 C116 H11E 120.0
C111 C116 H11E 120.0
C126 C121 C122 119.3(2)
C126 C121 P1 122.8(2)
C122 C121 P1 117.8(2)
C123 C122 C121 120.1(3)
C123 C122 H12A 119.9
C121 C122 H12A 119.9
C122 C123 C124 120.4(3)
C122 C123 H12B 119.8
C124 C123 H12B 119.8
C125 C124 C123 119.9(3)
C125 C124 H12C 120.0
C123 C124 H12C 120.0
C124 C125 C126 120.3(3)
C124 C125 H12D 119.8
C126 C125 H12D 119.8
C125 C126 C121 119.9(3)
C125 C126 H12E 120.0
C121 C126 H12E 120.0
C136 C131 C132 119.0(3)
C136 C131 P1 122.4(2)
C132 C131 P1 118.23(19)
C133 C132 C131 120.8(3)
C133 C132 H13A 119.6
C131 C132 H13A 119.6
C134 C133 C132 119.6(3)
C134 C133 H13B 120.2
C132 C133 H13B 120.2
C135 C134 C133 120.1(3)
C135 C134 H13C 119.9
C133 C134 H13C 119.9
C134 C135 C136 120.7(3)
C134 C135 H13D 119.7
C136 C135 H13D 119.7
C135 C136 C131 119.7(3)
C135 C136 H13E 120.1
C131 C136 H13E 120.1
Cl3A C10 Cl2 101.4(6)
Cl3A C10 Cl3 23.8(5)
Cl2 C10 Cl3 114.0(3)
Cl3A C10 H10A 95.8
Cl2 C10 H10A 108.8
Cl3 C10 H10A 108.8
Cl3A C10 H10B 132.5
Cl2 C10 H10B 108.8
Cl3 C10 H10B 108.8
H10A C10 H10B 107.7

loop_
_geom_bond_atom_site_label_1
_geom_bond_atom_site_label_2
_geom_bond_distance
Pd1 C1 2.057(3)
Pd1 O8 2.1521(18)
Pd1 P1 2.2103(7)
Pd1 Cl1 2.4082(7)
C1 C2 1.484(4)
C1 H1A 0.9900
C1 H1B 0.9900
P1 C111 1.822(3)
P1 C131 1.826(3)
P1 C121 1.829(3)
C2 C3 1.402(4)
C2 C7 1.406(4)
C3 C4 1.387(4)
C3 H3 0.9500
C4 C5 1.386(5)
C4 H4 0.9500
C5 C6 1.384(5)
C5 H5 0.9500
C6 C7 1.386(4)
C6 H6 0.9500
C7 C8 1.505(4)
C8 O8 1.454(3)
C8 H8A 0.9900
C8 H8B 0.9900
O8 H8 0.8400
C111 C112 1.385(4)
C111 C116 1.403(4)
C112 C113 1.386(4)
C112 H11A 0.9500
C113 C114 1.382(5)
C113 H11B 0.9500
C114 C115 1.374(5)
C114 H11C 0.9500
C115 C116 1.385(4)
C115 H11D 0.9500
C116 H11E 0.9500
C121 C126 1.395(4)
C121 C122 1.397(4)
C122 C123 1.383(4)
C122 H12A 0.9500
C123 C124 1.387(5)
C123 H12B 0.9500
C124 C125 1.380(5)
C124 H12C 0.9500
C125 C126 1.393(4)
C125 H12D 0.9500
C126 H12E 0.9500
C131 C136 1.398(4)
C131 C132 1.401(4)
C132 C133 1.389(4)
C132 H13A 0.9500
C133 C134 1.388(4)
C133 H13B 0.9500
C134 C135 1.384(5)
C134 H13C 0.9500
C135 C136 1.393(4)
C135 H13D 0.9500
C136 H13E 0.9500
C10 Cl3A 1.294(12)
C10 Cl2 1.720(7)
C10 Cl3 1.734(6)
C10 H10A 0.9900
C10 H10B 0.9900

loop_
_geom_hbond_atom_site_label_D
_geom_hbond_atom_site_label_H
_geom_hbond_atom_site_label_A
_geom_hbond_distance_DH
_geom_hbond_distance_HA
_geom_hbond_distance_DA
_geom_hbond_angle_DHA
_geom_hbond_site_symmetry_A
O8 H8 Cl1 0.84 2.20 3.016(2) 164.8 2_757

loop_
_geom_torsion_atom_site_label_1
_geom_torsion_atom_site_label_2
_geom_torsion_atom_site_label_3
_geom_torsion_atom_site_label_4
_geom_torsion
O8 Pd1 C1 C2 -51.25(17)
P1 Pd1 C1 C2 123.23(17)
Cl1 Pd1 C1 C2 -103.5(4)
C1 Pd1 P1 C111 67.32(12)
O8 Pd1 P1 C111 108.1(4)
Cl1 Pd1 P1 C111 -104.90(10)
C1 Pd1 P1 C131 -52.59(12)
O8 Pd1 P1 C131 -11.8(4)
Cl1 Pd1 P1 C131 135.20(9)
C1 Pd1 P1 C121 -175.46(13)
O8 Pd1 P1 C121 -134.6(4)
Cl1 Pd1 P1 C121 12.33(11)
Pd1 C1 C2 C3 -119.9(2)
Pd1 C1 C2 C7 62.8(3)
C7 C2 C3 C4 2.1(4)
C1 C2 C3 C4 -175.3(2)
C2 C3 C4 C5 -1.6(4)
C3 C4 C5 C6 -0.2(4)
C4 C5 C6 C7 1.6(4)
C5 C6 C7 C2 -1.1(4)
C5 C6 C7 C8 177.2(3)
C3 C2 C7 C6 -0.7(4)
C1 C2 C7 C6 176.6(2)
C3 C2 C7 C8 -179.1(2)
C1 C2 C7 C8 -1.7(4)
C6 C7 C8 O8 122.6(3)
C2 C7 C8 O8 -59.1(3)
C7 C8 O8 Pd1 51.3(3)
C1 Pd1 O8 C8 -0.5(2)
P1 Pd1 O8 C8 -41.3(5)
Cl1 Pd1 O8 C8 171.2(2)
C131 P1 C111 C112 121.0(2)
C121 P1 C111 C112 -128.1(2)
Pd1 P1 C111 C112 -1.6(3)
C131 P1 C111 C116 -62.2(3)
C121 P1 C111 C116 48.7(3)
Pd1 P1 C111 C116 175.2(2)
C116 C111 C112 C113 1.2(4)
P1 C111 C112 C113 178.1(2)
C111 C112 C113 C114 -0.3(5)
C112 C113 C114 C115 -0.5(5)
C113 C114 C115 C116 0.3(5)
C114 C115 C116 C111 0.7(5)
C112 C111 C116 C115 -1.4(5)
P1 C111 C116 C115 -178.3(3)
C111 P1 C121 C126 -117.2(2)
C131 P1 C121 C126 -5.9(3)
Pd1 P1 C121 C126 119.5(2)
C111 P1 C121 C122 59.6(2)
C131 P1 C121 C122 170.8(2)
Pd1 P1 C121 C122 -63.7(2)
C126 C121 C122 C123 0.4(4)
P1 C121 C122 C123 -176.5(2)
C121 C122 C123 C124 -0.3(4)
C122 C123 C124 C125 -0.2(5)
C123 C124 C125 C126 0.5(5)
C124 C125 C126 C121 -0.4(4)
C122 C121 C126 C125 0.0(4)
P1 C121 C126 C125 176.7(2)
C111 P1 C131 C136 -6.9(3)
C121 P1 C131 C136 -114.2(2)
Pd1 P1 C131 C136 116.5(2)
C111 P1 C131 C132 179.35(19)
C121 P1 C131 C132 72.0(2)
Pd1 P1 C131 C132 -57.2(2)
C136 C131 C132 C133 1.4(4)
P1 C131 C132 C133 175.3(2)
C131 C132 C133 C134 -2.0(4)
C132 C133 C134 C135 1.2(4)
C133 C134 C135 C136 0.3(4)
C134 C135 C136 C131 -0.9(4)
C132 C131 C136 C135 0.1(4)
P1 C131 C136 C135 -173.6(2)
